data_7238993
loop_
_publ_author_name
'Basu, Arghya'
'Thiyagarajan, Durairaj'
'Kar, Chirantan'
'Ramesh, Aiyagari'
'Das, Gopal'

_publ_section_title
;
 Synthesis, crystal structure and bio-macromolecular interaction studies
 of pyridine-based thiosemicarbazone and its Ni(ii) and Cu(ii) complexes
;
_journal_issue 33
_journal_name_full 'RSC Advances'
_journal_page_first 14088
_journal_paper_doi 10.1039/c3ra40904j
_journal_volume 3
_journal_year 2013
_chemical_formula_sum 'C37 H33 N9 Ni O S2'
_chemical_formula_weight 742.55
_space_group_IT_number 4
_space_group_name_Hall 'P 2yb'
_space_group_name_H-M_alt 'P 1 21 1'
_symmetry_cell_setting monoclinic
_symmetry_space_group_name_H-M 'P 1 21 1'
_atom_sites_solution_hydrogens geom
_atom_sites_solution_primary direct
_atom_sites_solution_secondary difmap
_audit_creation_method SHELXL-97
_cell_angle_alpha 90.00
_cell_angle_beta 100.916(6)
_cell_angle_gamma 90.00
_cell_formula_units_Z 4
_cell_length_a 9.0267(10)
_cell_length_b 33.436(3)
_cell_length_c 12.2036(11)
_cell_measurement_reflns_used 2696
_cell_measurement_temperature 298(2)
_cell_measurement_theta_max 18.81
_cell_measurement_theta_min 2.50
_cell_volume 3616.6(6)
_computing_cell_refinement 'Bruker SMART'
_computing_data_collection 'Bruker SMART'
_computing_data_reduction 'Bruker SAINT'
_computing_molecular_graphics 'Bruker SHELXTL'
_computing_publication_material 'Bruker SHELXTL'
_computing_structure_refinement 'SHELXL-97 (Sheldrick, 1997)'
_computing_structure_solution 'SHELXS-97 (Sheldrick, 1990)'
_diffrn_ambient_temperature 298(2)
_diffrn_measured_fraction_theta_full 0.980
_diffrn_measured_fraction_theta_max 0.980
_diffrn_measurement_device_type 'CCD area detector'
_diffrn_measurement_method 'phi and omega scans'
_diffrn_radiation_monochromator graphite
_diffrn_radiation_source 'fine-focus sealed tube'
_diffrn_radiation_type MoK\a
_diffrn_radiation_wavelength 0.71073
_diffrn_reflns_av_R_equivalents 0.102
_diffrn_reflns_av_sigmaI/netI 0.2572
_diffrn_reflns_limit_h_max 11
_diffrn_reflns_limit_h_min -11
_diffrn_reflns_limit_k_max 44
_diffrn_reflns_limit_k_min -44
_diffrn_reflns_limit_l_max 16
_diffrn_reflns_limit_l_min -16
_diffrn_reflns_number 47618
_diffrn_reflns_theta_full 28.48
_diffrn_reflns_theta_max 28.48
_diffrn_reflns_theta_min 1.22
_exptl_absorpt_coefficient_mu 0.696
_exptl_absorpt_correction_T_max 0.817
_exptl_absorpt_correction_T_min 0.753
_exptl_absorpt_correction_type multi-scan
_exptl_absorpt_process_details 'SADABS (Sheldrick, 1997)'
_exptl_crystal_colour ' red '
_exptl_crystal_density_diffrn 1.364
_exptl_crystal_density_method 'not measured'
_exptl_crystal_description block
_exptl_crystal_F_000 1544
_exptl_crystal_size_max 0.42
_exptl_crystal_size_mid 0.34
_exptl_crystal_size_min 0.29
_refine_diff_density_max 1.339
_refine_diff_density_min -0.755
_refine_diff_density_rms 0.111
_refine_ls_abs_structure_details 'Flack H D (1983), Acta Cryst. A39, 876-881'
_refine_ls_abs_structure_Flack 0.009(6)
_refine_ls_extinction_method none
_refine_ls_goodness_of_fit_ref 0.857
_refine_ls_matrix_type full
_refine_ls_number_parameters 905
_refine_ls_number_reflns 17936
_refine_ls_number_restraints 1
_refine_ls_restrained_S_all 0.857
_refine_ls_R_factor_all 0.2287
_refine_ls_R_factor_gt 0.0879
_refine_ls_shift/su_max 0.003
_refine_ls_shift/su_mean 0.000
_refine_ls_structure_factor_coef Fsqd
_refine_ls_weighting_details 'calc w=1/[\s^2^(Fo^2^)+(0.1643P)^2^+0.0000P] where P=(Fo^2^+2Fc^2^)/3'
_refine_ls_weighting_scheme calc
_refine_ls_wR_factor_gt 0.2039
_refine_ls_wR_factor_ref 0.2060
_reflns_number_gt 16528
_reflns_number_total 17936
_reflns_threshold_expression >2sigma(I)
_cod_data_source_file c3ra40904j.txt
_cod_data_source_block Ni(L)2
_cod_depositor_comments
;
The following automatic conversions were performed:

data item '_symmetry_cell_setting' value 'Monoclinic' was changed to
'monoclinic' in accordance with the
/home/saulius/struct/COD-crude-data/automatic-downloads/DataCite-retrospective/RSC/depositions/lib/dictionaries/cif_core.dic
dictionary named 'cif_core.dic' version 2.4.2 last updated on
2011-04-26.

Automatic conversion script
Id: cif_fix_values 6909 2019-04-08 15:41:33Z antanas 
;
_cod_original_sg_symbol_H-M 'P 21'
_cod_database_code 7238993

loop_
_symmetry_equiv_pos_as_xyz
'x, y, z'
'-x, y+1/2, -z'

loop_
_atom_site_label
_atom_site_type_symbol
_atom_site_fract_x
_atom_site_fract_y
_atom_site_fract_z
_atom_site_U_iso_or_equiv
_atom_site_adp_type
_atom_site_occupancy
_atom_site_symmetry_multiplicity
_atom_site_calc_flag
_atom_site_refinement_flags
Ni2 Ni 0.09287(16) 0.07083(4) 0.57844(10) 0.0348(4) Uani 1 1 d .
S3 S 0.1213(4) 0.04845(8) 0.3961(2) 0.0410(8) Uani 1 1 d .
S4 S 0.3285(4) 0.04438(9) 0.6797(3) 0.0444(8) Uani 1 1 d .
Ni1 Ni 0.50921(16) 0.23028(4) 0.04438(10) 0.0353(4) Uani 1 1 d .
S1 S 0.2782(4) 0.26085(9) -0.0523(3) 0.0460(8) Uani 1 1 d .
S2 S 0.4857(4) 0.25085(8) 0.2290(2) 0.0409(8) Uani 1 1 d .
C28 C 0.4262(13) 0.2049(3) 0.2667(8) 0.032(3) Uani 1 1 d .
C30 C 0.4766(13) 0.1539(3) -0.0721(9) 0.035(3) Uani 1 1 d .
C29 C 0.4297(13) 0.1485(3) 0.0338(9) 0.040(3) Uani 1 1 d .
H29 H 0.3938 0.1238 0.0522 0.048 Uiso 1 1 calc R
C18 C 0.4137(15) 0.2300(3) 0.4550(9) 0.043(3) Uani 1 1 d .
C34 C 0.5800(16) 0.1968(4) -0.1836(11) 0.053(4) Uani 1 1 d .
H34 H 0.6102 0.2225 -0.1985 0.063 Uiso 1 1 calc R
C33 C 0.5906(18) 0.1683(4) -0.2576(11) 0.065(4) Uani 1 1 d .
H33 H 0.6293 0.1744 -0.3210 0.078 Uiso 1 1 calc R
C31 C 0.4808(17) 0.1235(4) -0.1477(10) 0.056(4) Uani 1 1 d .
H31 H 0.4408 0.0985 -0.1367 0.067 Uiso 1 1 calc R
C32 C 0.5461(16) 0.1308(4) -0.2415(10) 0.057(4) Uani 1 1 d .
H32 H 0.5581 0.1103 -0.2908 0.069 Uiso 1 1 calc R
C13 C 0.8262(14) 0.2513(3) 0.0657(9) 0.041(3) Uani 1 1 d .
C14 C 0.9826(15) 0.2532(5) 0.0951(13) 0.068(4) Uani 1 1 d .
H14 H 1.0373 0.2737 0.0701 0.082 Uiso 1 1 calc R
C15 C 1.0520(18) 0.2232(5) 0.1628(15) 0.082(5) Uani 1 1 d .
H15 H 1.1567 0.2229 0.1821 0.098 Uiso 1 1 calc R
C17 C 0.8177(17) 0.1929(4) 0.1708(11) 0.055(4) Uani 1 1 d .
H17 H 0.7623 0.1727 0.1968 0.065 Uiso 1 1 calc R
C16 C 0.969(2) 0.1930(5) 0.2037(15) 0.083(5) Uani 1 1 d .
H16 H 1.0171 0.1736 0.2523 0.100 Uiso 1 1 calc R
C12 C 0.7390(14) 0.2813(3) -0.0054(9) 0.037(3) Uani 1 1 d .
H12 H 0.7862 0.3014 -0.0387 0.044 Uiso 1 1 calc R
C11 C 0.3691(15) 0.3027(3) -0.0923(9) 0.041(3) Uani 1 1 d .
C62 C 0.2487(14) 0.0006(3) 0.7164(9) 0.037(3) Uani 1 1 d .
C63 C -0.1245(15) 0.0157(3) 0.6233(9) 0.040(3) Uani 1 1 d .
H63 H -0.1678 -0.0058 0.6539 0.048 Uiso 1 1 calc R
C64 C -0.2198(16) 0.0456(4) 0.5543(10) 0.048(3) Uani 1 1 d .
C67 C -0.3739(17) 0.1027(5) 0.4218(15) 0.079(5) Uani 1 1 d .
H67 H -0.4262 0.1231 0.3794 0.094 Uiso 1 1 calc R
C65 C -0.3706(17) 0.0422(5) 0.5246(12) 0.068(4) Uani 1 1 d .
H65 H -0.4212 0.0212 0.5515 0.082 Uiso 1 1 calc R
C66 C -0.4484(17) 0.0701(6) 0.4543(17) 0.098(6) Uani 1 1 d .
H66 H -0.5515 0.0670 0.4284 0.118 Uiso 1 1 calc R
C47 C 0.1240(14) 0.1477(3) 0.6922(9) 0.038(3) Uani 1 1 d .
C46 C 0.1821(14) 0.1529(3) 0.5882(9) 0.042(3) Uani 1 1 d .
H46 H 0.2291 0.1763 0.5719 0.050 Uiso 1 1 calc R
C51 C 0.0117(17) 0.1043(4) 0.8005(10) 0.056(4) Uani 1 1 d .
H51 H -0.0275 0.0793 0.8117 0.068 Uiso 1 1 calc R
C50 C 0.0080(17) 0.1351(4) 0.8802(10) 0.062(4) Uani 1 1 d .
H50 H -0.0355 0.1304 0.9423 0.074 Uiso 1 1 calc R
C48 C 0.1265(16) 0.1788(4) 0.7691(10) 0.051(3) Uani 1 1 d .
H48 H 0.1658 0.2037 0.7566 0.061 Uiso 1 1 calc R
C49 C 0.0681(18) 0.1712(4) 0.8652(11) 0.063(4) Uani 1 1 d .
H49 H 0.0706 0.1911 0.9189 0.076 Uiso 1 1 calc R
C19 C 0.2905(19) 0.2480(4) 0.4857(13) 0.073(5) Uani 1 1 d .
H19 H 0.1947 0.2427 0.4448 0.088 Uiso 1 1 calc R
C20 C 0.306(3) 0.2737(5) 0.5758(18) 0.120(10) Uani 1 1 d .
H20 H 0.2205 0.2847 0.5965 0.144 Uiso 1 1 calc R
C21 C 0.447(4) 0.2831(6) 0.6352(18) 0.143(14) Uani 1 1 d .
H21 H 0.4572 0.3009 0.6946 0.172 Uiso 1 1 calc R
C35 C 0.1912(16) 0.0695(4) 0.1651(8) 0.047(3) Uani 1 1 d .
C36 C 0.3178(19) 0.0536(4) 0.1350(12) 0.063(4) Uani 1 1 d .
H36 H 0.4147 0.0592 0.1735 0.075 Uiso 1 1 calc R
C44 C 0.028(2) 0.0343(4) 0.0185(11) 0.066(5) Uani 1 1 d .
C43 C 0.0423(16) 0.0612(4) 0.1110(9) 0.050(3) Uani 1 1 d .
C42 C -0.0872(16) 0.0766(5) 0.1366(12) 0.068(4) Uani 1 1 d .
H42 H -0.0792 0.0944 0.1959 0.081 Uiso 1 1 calc R
C41 C -0.225(2) 0.0672(7) 0.0805(17) 0.106(6) Uani 1 1 d .
H41 H -0.3096 0.0784 0.1021 0.127 Uiso 1 1 calc R
C39 C -0.122(3) 0.0247(5) -0.0398(13) 0.081(6) Uani 1 1 d .
H39 H -0.1330 0.0069 -0.0993 0.098 Uiso 1 1 calc R
N15 N 0.0161(11) 0.0198(3) 0.6400(7) 0.034(2) Uani 1 1 d .
N14 N 0.1054(12) -0.0088(3) 0.6984(7) 0.041(2) Uani 1 1 d .
N13 N 0.3478(12) -0.0272(3) 0.7710(8) 0.049(3) Uani 1 1 d .
H13N H 0.4325 -0.0198 0.8106 0.059 Uiso 1 1 calc R
N11 N 0.1633(11) 0.1231(3) 0.5224(7) 0.036(2) Uani 1 1 d .
N10 N 0.2029(11) 0.1279(3) 0.4191(7) 0.038(2) Uani 1 1 d .
N9 N 0.2169(11) 0.0987(3) 0.2548(7) 0.040(2) Uani 1 1 d .
H9N H 0.2600 0.1207 0.2416 0.048 Uiso 1 1 calc R
N12 N 0.0707(12) 0.1109(3) 0.7096(7) 0.040(2) Uani 1 1 d .
N7 N 0.4378(11) 0.1779(3) 0.1022(7) 0.035(2) Uani 1 1 d .
N6 N 0.4000(10) 0.1720(3) 0.2039(7) 0.034(2) Uani 1 1 d .
N5 N 0.3944(11) 0.2006(3) 0.3705(7) 0.043(2) Uani 1 1 d .
H5N H 0.3593 0.1778 0.3862 0.052 Uiso 1 1 calc R
N8 N 0.5288(12) 0.1909(3) -0.0892(8) 0.043(3) Uani 1 1 d .
N3 N 0.5951(12) 0.2790(2) -0.0204(7) 0.035(2) Uani 1 1 d .
N2 N 0.5158(11) 0.3093(3) -0.0795(7) 0.035(2) Uani 1 1 d .
N1 N 0.2757(12) 0.3319(3) -0.1492(8) 0.049(3) Uani 1 1 d .
H1N H 0.1826 0.3252 -0.1700 0.058 Uiso 1 1 calc R
C45 C 0.1796(14) 0.0950(3) 0.3585(9) 0.037(3) Uani 1 1 d .
C37 C 0.289(2) 0.0273(5) 0.0374(13) 0.076(5) Uani 1 1 d .
H37 H 0.3704 0.0161 0.0119 0.091 Uiso 1 1 calc R
C38 C 0.152(3) 0.0189(5) -0.0151(11) 0.077(5) Uani 1 1 d .
H38 H 0.1385 0.0021 -0.0769 0.093 Uiso 1 1 calc R
C40 C -0.244(3) 0.0406(6) -0.0113(16) 0.101(7) Uani 1 1 d .
H40 H -0.3396 0.0343 -0.0507 0.122 Uiso 1 1 calc R
C1 C 0.3132(16) 0.3710(4) -0.1773(11) 0.052(3) Uani 1 1 d .
C10 C 0.2487(19) 0.4316(5) -0.2985(14) 0.079(5) Uani 1 1 d .
C4 C 0.367(2) 0.4505(4) -0.2276(16) 0.095(6) Uani 1 1 d .
H4 H 0.3828 0.4775 -0.2397 0.113 Uiso 1 1 calc R
C9 C 0.2251(16) 0.3896(4) -0.2744(11) 0.054(3) Uani 1 1 d .
N4 N 0.7426(11) 0.2211(3) 0.1009(7) 0.041(2) Uani 1 1 d .
N16 N -0.1414(11) 0.0762(3) 0.5215(8) 0.043(2) Uani 1 1 d .
C8 C 0.1072(18) 0.3687(5) -0.3485(11) 0.066(4) Uani 1 1 d .
H8 H 0.0903 0.3418 -0.3362 0.079 Uiso 1 1 calc R
C5 C 0.153(3) 0.4506(6) -0.3912(18) 0.109(7) Uani 1 1 d .
H5 H 0.1642 0.4776 -0.4054 0.131 Uiso 1 1 calc R
C6 C 0.049(3) 0.4291(7) -0.4562(15) 0.108(7) Uani 1 1 d .
H6 H -0.0090 0.4413 -0.5183 0.130 Uiso 1 1 calc R
C2 C 0.4277(17) 0.3925(4) -0.1179(13) 0.067(4) Uani 1 1 d .
H2 H 0.4888 0.3804 -0.0570 0.080 Uiso 1 1 calc R
C3 C 0.459(2) 0.4326(5) -0.1439(18) 0.117(7) Uani 1 1 d .
H3 H 0.5423 0.4460 -0.1035 0.140 Uiso 1 1 calc R
C7 C 0.0208(19) 0.3877(6) -0.4357(13) 0.087(5) Uani 1 1 d .
H7 H -0.0565 0.3741 -0.4821 0.104 Uiso 1 1 calc R
C52 C 0.3085(15) -0.0691(4) 0.7612(11) 0.053(4) Uani 1 1 d .
C60 C 0.3446(18) -0.0896(4) 0.6716(11) 0.065(4) Uani 1 1 d .
C53 C 0.2631(17) -0.0872(5) 0.8500(12) 0.074(4) Uani 1 1 d .
H53 H 0.2468 -0.0729 0.9120 0.088 Uiso 1 1 calc R
C59 C 0.3992(19) -0.0707(6) 0.5831(12) 0.087(5) Uani 1 1 d .
H59 H 0.4089 -0.0430 0.5819 0.105 Uiso 1 1 calc R
C61 C 0.325(2) -0.1324(4) 0.6674(15) 0.088(6) Uani 1 1 d .
C55 C 0.271(2) -0.1510(5) 0.7554(16) 0.090(6) Uani 1 1 d .
H55 H 0.2550 -0.1785 0.7541 0.108 Uiso 1 1 calc R
C54 C 0.243(2) -0.1290(5) 0.841(2) 0.111(7) Uani 1 1 d .
H54 H 0.2075 -0.1422 0.8985 0.133 Uiso 1 1 calc R
C56 C 0.370(2) -0.1531(6) 0.5768(18) 0.107(7) Uani 1 1 d .
H56 H 0.3603 -0.1808 0.5727 0.128 Uiso 1 1 calc R
C58 C 0.437(2) -0.0933(7) 0.5002(13) 0.113(7) Uani 1 1 d .
H58 H 0.4726 -0.0805 0.4425 0.136 Uiso 1 1 calc R
C57 C 0.426(4) -0.1338(8) 0.498(3) 0.22(2) Uani 1 1 d .
H57 H 0.4577 -0.1481 0.4411 0.266 Uiso 1 1 calc R
C74 C 0.875(2) 0.3763(5) 0.8229(16) 0.092(6) Uani 1 1 d .
H74 H 0.7968 0.3718 0.7629 0.111 Uiso 1 1 calc R
C72 C 0.845(3) 0.4455(6) 0.7735(16) 0.118(8) Uani 1 1 d .
H72C H 0.7478 0.4382 0.7309 0.178 Uiso 1 1 calc R
H72B H 0.9118 0.4519 0.7238 0.178 Uiso 1 1 calc R
H72A H 0.8339 0.4684 0.8190 0.178 Uiso 1 1 calc R
N18 N 0.9058(18) 0.4123(5) 0.8444(13) 0.084(4) Uani 1 1 d .
O2 O 0.9349(14) 0.3453(4) 0.8699(11) 0.101(4) Uani 1 1 d .
C68 C -0.2203(17) 0.1039(4) 0.4543(12) 0.065(4) Uani 1 1 d .
H68 H -0.1679 0.1249 0.4289 0.078 Uiso 1 1 calc R
C73 C 1.026(3) 0.4225(7) 0.9363(18) 0.126(8) Uani 1 1 d .
H73C H 1.0629 0.3987 0.9762 0.189 Uiso 1 1 calc R
H73A H 0.9886 0.4406 0.9858 0.189 Uiso 1 1 calc R
H73B H 1.1068 0.4351 0.9080 0.189 Uiso 1 1 calc R
C26 C 0.5598(19) 0.2393(4) 0.5166(9) 0.057(4) Uani 1 1 d .
C27 C 0.577(3) 0.2657(4) 0.6058(11) 0.084(6) Uani 1 1 d .
C25 C 0.695(2) 0.2220(5) 0.4893(13) 0.077(5) Uani 1 1 d .
H25 H 0.6868 0.2047 0.4288 0.092 Uiso 1 1 calc R
C24 C 0.833(3) 0.2305(6) 0.5508(17) 0.108(7) Uani 1 1 d .
H24 H 0.9191 0.2180 0.5358 0.129 Uiso 1 1 calc R
C23 C 0.844(4) 0.2599(12) 0.641(3) 0.174(19) Uani 1 1 d .
H23 H 0.9382 0.2679 0.6797 0.209 Uiso 1 1 calc R
C22 C 0.725(4) 0.2744(8) 0.6671(17) 0.138(14) Uani 1 1 d .
H22 H 0.7350 0.2914 0.7283 0.166 Uiso 1 1 calc R
N17 N 0.2527(18) 0.3883(5) 0.2179(15) 0.096(5) Uani 1 1 d .
C69 C 0.170(3) 0.3932(10) 0.304(2) 0.181(12) Uani 1 1 d .
H69B H 0.2317 0.4061 0.3667 0.271 Uiso 1 1 calc R
H69C H 0.1381 0.3675 0.3263 0.271 Uiso 1 1 calc R
H69A H 0.0824 0.4095 0.2776 0.271 Uiso 1 1 calc R
C70 C 0.268(3) 0.3505(7) 0.179(3) 0.193(14) Uani 1 1 d .
H70B H 0.1748 0.3426 0.1313 0.289 Uiso 1 1 calc R
H70C H 0.2909 0.3323 0.2403 0.289 Uiso 1 1 calc R
H70A H 0.3475 0.3501 0.1368 0.289 Uiso 1 1 calc R
C71 C 0.308(2) 0.4222(9) 0.177(2) 0.118(8) Uani 1 1 d .
H71 H 0.3467 0.4194 0.1121 0.141 Uiso 1 1 calc R
O1 O 0.3119(14) 0.4535(4) 0.2139(11) 0.096(4) Uani 1 1 d .

loop_
_atom_site_aniso_label
_atom_site_aniso_U_11
_atom_site_aniso_U_22
_atom_site_aniso_U_33
_atom_site_aniso_U_23
_atom_site_aniso_U_13
_atom_site_aniso_U_12
Ni2 0.0392(10) 0.0326(7) 0.0339(7) 0.0045(6) 0.0100(7) -0.0029(7)
S3 0.050(2) 0.0351(16) 0.0389(16) -0.0014(13) 0.0107(15) -0.0089(14)
S4 0.035(2) 0.0436(17) 0.0534(18) 0.0029(14) 0.0063(15) -0.0065(14)
Ni1 0.0369(10) 0.0353(7) 0.0346(7) 0.0044(6) 0.0092(7) -0.0027(7)
S1 0.037(2) 0.0444(18) 0.0549(19) 0.0080(15) 0.0041(16) -0.0010(14)
S2 0.052(2) 0.0348(15) 0.0369(15) 0.0017(12) 0.0122(15) -0.0056(14)
C28 0.030(7) 0.041(6) 0.029(6) 0.005(5) 0.013(5) 0.000(5)
C30 0.032(7) 0.041(6) 0.033(6) 0.004(5) 0.006(5) 0.000(5)
C29 0.032(8) 0.048(7) 0.041(6) 0.004(5) 0.012(6) -0.008(5)
C18 0.061(9) 0.027(5) 0.045(6) 0.007(5) 0.019(6) -0.010(6)
C34 0.066(10) 0.042(7) 0.057(8) 0.012(6) 0.029(7) -0.004(6)
C33 0.088(13) 0.068(10) 0.046(8) -0.009(7) 0.028(8) -0.007(8)
C31 0.086(12) 0.038(7) 0.044(7) 0.002(6) 0.016(7) -0.002(7)
C32 0.074(11) 0.062(9) 0.039(7) -0.016(6) 0.018(7) -0.005(8)
C13 0.045(8) 0.046(7) 0.039(6) -0.005(5) 0.027(6) 0.003(6)
C14 0.018(8) 0.093(11) 0.093(11) 0.009(9) 0.013(7) 0.004(7)
C15 0.031(9) 0.082(12) 0.127(14) 0.000(11) 0.000(9) 0.011(8)
C17 0.049(10) 0.051(8) 0.063(8) 0.013(7) 0.009(7) 0.009(6)
C16 0.061(13) 0.092(13) 0.092(12) 0.026(10) 0.003(10) 0.018(9)
C12 0.031(8) 0.040(6) 0.041(6) -0.009(5) 0.012(5) -0.005(5)
C11 0.056(10) 0.036(6) 0.027(6) -0.005(5) -0.002(6) -0.005(6)
C62 0.035(8) 0.037(6) 0.041(6) -0.001(5) 0.011(6) 0.005(5)
C63 0.055(9) 0.032(6) 0.042(6) -0.002(5) 0.030(6) -0.004(6)
C64 0.048(9) 0.050(7) 0.048(7) 0.012(6) 0.014(6) 0.008(6)
C67 0.029(10) 0.077(11) 0.124(14) 0.034(10) -0.003(9) 0.019(7)
C65 0.036(10) 0.097(12) 0.072(9) 0.020(9) 0.009(8) -0.008(8)
C66 0.023(9) 0.104(13) 0.165(18) 0.021(14) 0.014(10) 0.005(10)
C47 0.040(8) 0.035(6) 0.037(6) 0.006(5) -0.001(6) -0.001(5)
C46 0.055(9) 0.026(6) 0.046(7) -0.004(5) 0.016(6) -0.011(5)
C51 0.084(12) 0.052(8) 0.034(7) -0.011(6) 0.015(7) -0.019(7)
C50 0.088(12) 0.071(10) 0.033(7) -0.001(6) 0.026(7) -0.008(8)
C48 0.059(10) 0.043(7) 0.053(8) -0.002(6) 0.016(7) -0.002(6)
C49 0.096(13) 0.041(7) 0.055(8) -0.012(6) 0.019(8) 0.004(8)
C19 0.081(12) 0.072(10) 0.085(10) 0.008(8) 0.067(10) -0.005(8)
C20 0.24(3) 0.028(8) 0.130(18) -0.011(9) 0.14(2) 0.004(12)
C21 0.32(4) 0.046(11) 0.097(17) -0.025(10) 0.12(2) -0.059(17)
C35 0.067(10) 0.047(7) 0.030(6) 0.012(6) 0.016(6) -0.013(7)
C36 0.077(12) 0.047(8) 0.068(9) 0.021(7) 0.022(8) -0.001(7)
C44 0.109(15) 0.054(9) 0.037(7) 0.002(6) 0.021(9) -0.031(9)
C43 0.056(10) 0.055(8) 0.036(6) 0.007(6) 0.003(6) -0.016(7)
C42 0.033(9) 0.111(13) 0.061(8) 0.009(9) 0.011(7) -0.006(9)
C41 0.056(13) 0.125(16) 0.132(16) 0.031(15) 0.007(11) -0.001(12)
C39 0.124(18) 0.064(10) 0.045(9) 0.011(7) -0.011(11) -0.019(11)
N15 0.025(6) 0.037(5) 0.040(5) 0.000(4) 0.009(4) 0.003(4)
N14 0.044(7) 0.043(6) 0.032(5) 0.006(4) 0.000(5) 0.005(5)
N13 0.046(7) 0.041(6) 0.053(6) 0.004(5) -0.009(5) 0.006(5)
N11 0.035(6) 0.041(5) 0.032(5) 0.010(4) 0.007(4) 0.004(4)
N10 0.051(7) 0.033(5) 0.030(5) -0.002(4) 0.007(4) -0.005(4)
N9 0.056(7) 0.034(5) 0.028(5) 0.000(4) 0.004(5) -0.022(5)
N12 0.057(7) 0.033(5) 0.032(5) 0.000(4) 0.011(5) 0.006(5)
N7 0.035(6) 0.034(5) 0.037(5) -0.002(4) 0.008(4) 0.005(4)
N6 0.035(6) 0.042(5) 0.032(5) 0.001(4) 0.021(4) -0.002(4)
N5 0.046(7) 0.038(5) 0.044(6) -0.002(4) 0.005(5) 0.000(5)
N8 0.051(8) 0.041(6) 0.040(6) 0.002(4) 0.012(5) -0.003(5)
N3 0.047(7) 0.028(5) 0.030(5) 0.002(4) 0.010(5) -0.004(4)
N2 0.037(6) 0.028(5) 0.043(5) 0.005(4) 0.019(5) -0.001(4)
N1 0.035(7) 0.052(6) 0.056(6) 0.012(5) 0.000(5) 0.004(5)
C45 0.035(8) 0.035(6) 0.037(6) 0.010(5) -0.004(5) 0.008(5)
C37 0.105(15) 0.068(10) 0.075(11) -0.002(8) 0.065(11) 0.007(9)
C38 0.126(17) 0.074(10) 0.031(7) 0.002(7) 0.012(9) -0.031(11)
C40 0.088(17) 0.112(16) 0.079(12) -0.013(11) -0.049(11) -0.043(13)
C1 0.051(9) 0.035(6) 0.067(8) 0.008(6) 0.005(7) 0.004(6)
C10 0.070(12) 0.079(11) 0.090(11) 0.037(9) 0.022(9) -0.007(9)
C4 0.089(14) 0.047(9) 0.137(16) 0.044(10) -0.005(12) 0.003(9)
C9 0.055(9) 0.054(8) 0.059(7) 0.022(7) 0.022(7) 0.018(7)
N4 0.048(7) 0.034(5) 0.042(5) 0.009(4) 0.012(5) 0.009(4)
N16 0.037(6) 0.044(6) 0.050(5) 0.010(5) 0.014(5) 0.003(5)
C8 0.081(12) 0.068(9) 0.045(8) 0.013(7) 0.007(8) 0.009(8)
C5 0.16(2) 0.065(12) 0.107(16) 0.044(11) 0.031(15) 0.034(13)
C6 0.14(2) 0.122(18) 0.059(11) 0.038(12) 0.017(12) 0.009(15)
C2 0.054(10) 0.063(9) 0.079(10) 0.024(8) 0.002(8) 0.008(7)
C3 0.099(16) 0.085(13) 0.147(18) 0.029(12) -0.029(13) -0.041(11)
C7 0.069(13) 0.124(15) 0.061(10) -0.001(10) -0.004(8) 0.011(11)
C52 0.043(9) 0.042(7) 0.068(9) 0.002(6) -0.004(7) 0.023(6)
C60 0.094(12) 0.049(8) 0.045(7) 0.003(6) -0.008(7) 0.006(8)
C53 0.076(12) 0.072(10) 0.069(9) 0.027(8) 0.004(8) 0.006(9)
C59 0.091(14) 0.110(13) 0.060(9) -0.013(9) 0.011(9) 0.009(10)
C61 0.109(15) 0.043(8) 0.096(12) -0.013(9) -0.022(11) 0.007(9)
C55 0.100(15) 0.048(10) 0.116(15) 0.020(10) 0.008(12) 0.020(9)
C54 0.125(19) 0.046(10) 0.17(2) 0.038(12) 0.045(16) 0.010(10)
C56 0.101(17) 0.072(12) 0.133(17) -0.048(12) -0.017(13) 0.010(11)
C58 0.141(19) 0.150(19) 0.054(10) -0.045(11) 0.035(11) -0.039(15)
C57 0.34(5) 0.10(2) 0.28(4) -0.13(2) 0.20(4) -0.10(2)
C74 0.103(16) 0.054(11) 0.110(14) 0.006(10) -0.006(11) -0.006(10)
C72 0.18(2) 0.080(13) 0.118(15) 0.024(12) 0.078(15) 0.023(14)
N18 0.084(11) 0.088(11) 0.084(10) -0.014(9) 0.029(8) 0.001(9)
O2 0.092(9) 0.074(8) 0.146(11) 0.029(7) 0.042(8) -0.005(7)
C68 0.057(12) 0.057(9) 0.079(10) 0.023(8) 0.007(9) 0.015(8)
C73 0.13(2) 0.117(18) 0.137(19) -0.021(15) 0.047(16) 0.014(14)
C26 0.087(12) 0.054(9) 0.031(6) 0.014(6) 0.014(7) -0.008(8)
C27 0.18(2) 0.044(8) 0.028(7) 0.005(6) 0.005(10) -0.014(11)
C25 0.072(13) 0.077(11) 0.069(10) 0.013(8) -0.016(9) -0.017(9)
C24 0.122(19) 0.094(14) 0.092(13) 0.020(12) -0.020(13) -0.030(14)
C23 0.15(3) 0.22(4) 0.12(3) 0.11(3) -0.03(2) -0.09(3)
C22 0.25(4) 0.111(18) 0.041(10) 0.009(10) -0.003(18) -0.11(2)
N17 0.096(13) 0.066(9) 0.129(13) -0.036(9) 0.028(10) -0.024(8)
C69 0.15(3) 0.26(4) 0.14(2) -0.04(2) 0.06(2) -0.03(2)
C70 0.19(3) 0.088(16) 0.25(3) -0.06(2) -0.06(2) 0.004(17)
C71 0.088(17) 0.14(2) 0.121(18) -0.040(17) 0.009(13) 0.006(16)
O1 0.094(10) 0.073(8) 0.116(10) -0.008(7) 0.004(7) 0.017(7)

loop_
_atom_type_symbol
_atom_type_description
_atom_type_scat_dispersion_real
_atom_type_scat_dispersion_imag
_atom_type_scat_source
C C 0.0033 0.0016 'International Tables Vol C Tables 4.2.6.8 and 6.1.1.4'
H H 0.0000 0.0000 'International Tables Vol C Tables 4.2.6.8 and 6.1.1.4'
N N 0.0061 0.0033 'International Tables Vol C Tables 4.2.6.8 and 6.1.1.4'
S S 0.1246 0.1234 'International Tables Vol C Tables 4.2.6.8 and 6.1.1.4'
Ni Ni 0.3393 1.1124 'International Tables Vol C Tables 4.2.6.8 and 6.1.1.4'
O O 0.0106 0.0060 'International Tables Vol C Tables 4.2.6.8 and 6.1.1.4'

loop_
_geom_angle_atom_site_label_1
_geom_angle_atom_site_label_2
_geom_angle_atom_site_label_3
_geom_angle
N11 Ni2 N15 177.1(4)
N11 Ni2 N16 100.1(4)
N15 Ni2 N16 78.6(4)
N11 Ni2 N12 77.9(4)
N15 Ni2 N12 99.4(3)
N16 Ni2 N12 87.9(4)
N11 Ni2 S3 82.0(3)
N15 Ni2 S3 100.6(2)
N16 Ni2 S3 89.9(3)
N12 Ni2 S3 159.0(3)
N11 Ni2 S4 100.7(3)
N15 Ni2 S4 80.4(3)
N16 Ni2 S4 158.8(3)
N12 Ni2 S4 92.6(3)
S3 Ni2 S4 96.96(12)
C45 S3 Ni2 93.2(4)
C62 S4 Ni2 94.2(4)
N3 Ni1 N7 174.1(4)
N3 Ni1 N4 79.2(4)
N7 Ni1 N4 97.1(4)
N3 Ni1 N8 96.0(3)
N7 Ni1 N8 79.1(3)
N4 Ni1 N8 86.4(4)
N3 Ni1 S2 104.1(2)
N7 Ni1 S2 80.3(2)
N4 Ni1 S2 89.7(3)
N8 Ni1 S2 158.4(3)
N3 Ni1 S1 80.1(3)
N7 Ni1 S1 103.4(3)
N4 Ni1 S1 159.3(3)
N8 Ni1 S1 94.4(3)
S2 Ni1 S1 96.63(12)
C11 S1 Ni1 93.9(4)
C28 S2 Ni1 94.8(4)
N6 C28 N5 113.8(9)
N6 C28 S2 127.7(8)
N5 C28 S2 118.4(8)
N8 C30 C31 121.0(10)
N8 C30 C29 115.0(10)
C31 C30 C29 123.7(11)
N7 C29 C30 119.6(10)
C19 C18 N5 120.6(12)
C19 C18 C26 118.4(13)
N5 C18 C26 120.8(11)
C33 C34 N8 124.2(12)
C34 C33 C32 120.6(13)
C30 C31 C32 119.2(12)
C33 C32 C31 117.6(12)
N4 C13 C14 122.9(12)
N4 C13 C12 115.1(11)
C14 C13 C12 122.0(12)
C15 C14 C13 116.6(14)
C14 C15 C16 121.7(15)
C16 C17 N4 122.6(14)
C17 C16 C15 118.4(15)
N3 C12 C13 117.6(10)
N2 C11 N1 116.4(10)
N2 C11 S1 127.9(9)
N1 C11 S1 115.6(10)
N14 C62 N13 116.8(10)
N14 C62 S4 127.4(9)
N13 C62 S4 115.7(9)
N15 C63 C64 118.8(11)
C65 C64 N16 123.0(12)
C65 C64 C63 123.3(13)
N16 C64 C63 113.7(12)
C68 C67 C66 117.6(14)
C64 C65 C66 119.1(15)
C65 C66 C67 120.0(15)
N12 C47 C48 122.2(11)
N12 C47 C46 116.0(9)
C48 C47 C46 121.8(10)
N11 C46 C47 115.2(10)
N12 C51 C50 120.9(12)
C49 C50 C51 119.5(12)
C49 C48 C47 117.9(12)
C50 C49 C48 120.1(12)
C18 C19 C20 121.6(18)
C21 C20 C19 120(2)
C20 C21 C27 120.3(18)
C36 C35 C43 124.5(13)
C36 C35 N9 116.1(12)
C43 C35 N9 119.2(12)
C35 C36 C37 115.0(15)
C38 C44 C43 121.2(16)
C38 C44 C39 120.9(15)
C43 C44 C39 117.8(16)
C42 C43 C35 126.9(13)
C42 C43 C44 117.6(14)
C35 C43 C44 115.5(14)
C41 C42 C43 123.2(17)
C42 C41 C40 121(2)
C40 C39 C44 122.1(16)
C63 N15 N14 119.3(10)
C63 N15 Ni2 115.9(8)
N14 N15 Ni2 124.9(8)
C62 N14 N15 112.8(9)
C62 N13 C52 119.3(10)
C46 N11 N10 117.3(9)
C46 N11 Ni2 118.4(7)
N10 N11 Ni2 124.1(7)
C45 N10 N11 111.8(9)
C45 N9 C35 126.9(9)
C51 N12 C47 119.3(10)
C51 N12 Ni2 129.1(8)
C47 N12 Ni2 111.6(7)
C29 N7 N6 119.3(9)
C29 N7 Ni1 114.6(7)
N6 N7 Ni1 126.1(7)
C28 N6 N7 111.0(8)
C28 N5 C18 126.1(10)
C34 N8 C30 117.1(10)
C34 N8 Ni1 131.5(8)
C30 N8 Ni1 111.4(7)
C12 N3 N2 116.6(9)
C12 N3 Ni1 116.4(8)
N2 N3 Ni1 127.0(8)
C11 N2 N3 110.7(9)
C11 N1 C1 128.5(11)
N10 C45 N9 113.5(10)
N10 C45 S3 128.7(8)
N9 C45 S3 117.7(8)
C38 C37 C36 122.1(15)
C37 C38 C44 121.7(15)
C39 C40 C41 118.5(17)
C2 C1 N1 123.9(12)
C2 C1 C9 117.2(12)
N1 C1 C9 118.9(12)
C4 C10 C5 124.5(16)
C4 C10 C9 115.8(14)
C5 C10 C9 119.7(17)
C3 C4 C10 124.7(15)
C1 C9 C8 122.2(12)
C1 C9 C10 120.4(14)
C8 C9 C10 117.4(13)
C17 N4 C13 117.8(11)
C17 N4 Ni1 130.7(9)
C13 N4 Ni1 111.3(8)
C64 N16 C68 117.2(12)
C64 N16 Ni2 112.8(8)
C68 N16 Ni2 129.9(9)
C7 C8 C9 120.8(15)
C6 C5 C10 119.1(18)
C5 C6 C7 123.2(18)
C1 C2 C3 123.3(14)
C4 C3 C2 118.1(17)
C8 C7 C6 119.7(18)
C53 C52 C60 124.0(13)
C53 C52 N13 117.9(13)
C60 C52 N13 117.1(13)
C52 C60 C59 123.4(13)
C52 C60 C61 118.3(14)
C59 C60 C61 118.2(15)
C52 C53 C54 115.6(17)
C58 C59 C60 119.6(18)
C55 C61 C56 124.5(16)
C55 C61 C60 118.0(16)
C56 C61 C60 117.4(18)
C54 C55 C61 119.9(16)
C55 C54 C53 123.9(19)
C57 C56 C61 121.7(19)
C57 C58 C59 123(2)
C56 C57 C58 120(2)
N18 C74 O2 129.9(19)
C74 N18 C73 119.5(18)
C74 N18 C72 124.6(18)
C73 N18 C72 115.3(17)
N16 C68 C67 123.0(14)
C27 C26 C18 120.7(16)
C27 C26 C25 117.4(16)
C18 C26 C25 121.9(12)
C26 C27 C21 119(2)
C26 C27 C22 120(2)
C21 C27 C22 121(2)
C24 C25 C26 121.0(17)
C25 C24 C23 119(3)
C22 C23 C24 120(3)
C23 C22 C27 123(3)
C70 N17 C71 125(2)
C70 N17 C69 118(2)
C71 N17 C69 117.0(19)
O1 C71 N17 127(2)

loop_
_geom_bond_atom_site_label_1
_geom_bond_atom_site_label_2
_geom_bond_distance
Ni2 N11 2.024(9)
Ni2 N15 2.038(9)
Ni2 N16 2.105(10)
Ni2 N12 2.125(8)
Ni2 S3 2.407(3)
Ni2 S4 2.416(4)
S3 C45 1.732(12)
S4 C62 1.728(12)
Ni1 N3 2.027(8)
Ni1 N7 2.038(9)
Ni1 N4 2.112(10)
Ni1 N8 2.129(9)
Ni1 S2 2.404(3)
Ni1 S1 2.420(4)
S1 C11 1.739(12)
S2 C28 1.719(11)
C28 N6 1.334(13)
C28 N5 1.358(13)
C30 N8 1.355(14)
C30 C31 1.378(16)
C30 C29 1.445(15)
C29 N7 1.284(13)
C18 C19 1.377(18)
C18 N5 1.412(14)
C18 C26 1.423(18)
C34 C33 1.330(17)
C34 N8 1.334(15)
C33 C32 1.343(18)
C31 C32 1.405(16)
C13 N4 1.377(14)
C13 C14 1.390(17)
C13 C12 1.456(17)
C14 C15 1.37(2)
C15 C16 1.40(2)
C17 C16 1.35(2)
C17 N4 1.362(15)
C12 N3 1.280(14)
C11 N2 1.322(15)
C11 N1 1.385(14)
C62 N14 1.309(14)
C62 N13 1.373(14)
C63 N15 1.254(14)
C63 C64 1.474(17)
C64 C65 1.346(19)
C64 N16 1.348(15)
C67 C68 1.369(19)
C67 C66 1.38(2)
C65 C66 1.37(2)
C47 N12 1.352(14)
C47 C48 1.398(16)
C47 C46 1.472(15)
C46 N11 1.270(13)
C51 N12 1.337(15)
C51 C50 1.421(17)
C50 C49 1.350(18)
C48 C49 1.397(17)
C19 C20 1.38(2)
C20 C21 1.38(4)
C21 C27 1.42(3)
C35 C36 1.372(18)
C35 C43 1.409(17)
C35 N9 1.451(14)
C36 C37 1.46(2)
C44 C38 1.36(2)
C44 C43 1.431(18)
C44 C39 1.44(2)
C43 C42 1.366(19)
C42 C41 1.34(2)
C41 C40 1.42(3)
C39 C40 1.33(2)
N15 N14 1.362(12)
N13 C52 1.445(16)
N11 N10 1.383(12)
N10 C45 1.322(13)
N9 C45 1.376(14)
N7 N6 1.363(11)
N3 N2 1.364(12)
N1 C1 1.409(15)
C37 C38 1.31(2)
C1 C2 1.352(19)
C1 C9 1.438(17)
C10 C4 1.39(2)
C10 C5 1.43(2)
C10 C9 1.458(19)
C4 C3 1.33(2)
C9 C8 1.44(2)
N16 C68 1.348(15)
C8 C7 1.354(19)
C5 C6 1.32(3)
C6 C7 1.44(3)
C2 C3 1.42(2)
C52 C53 1.370(18)
C52 C60 1.380(18)
C60 C59 1.42(2)
C60 C61 1.440(18)
C53 C54 1.41(2)
C59 C58 1.36(2)
C61 C55 1.41(2)
C61 C56 1.43(3)
C55 C54 1.35(3)
C56 C57 1.34(3)
C58 C57 1.36(3)
C74 N18 1.25(2)
C74 O2 1.256(19)
C72 N18 1.45(2)
N18 C73 1.45(2)
C26 C27 1.387(19)
C26 C25 1.44(2)
C27 C22 1.43(3)
C25 C24 1.36(2)
C24 C23 1.47(4)
C23 C22 1.27(4)
N17 C70 1.37(2)
N17 C71 1.37(3)
N17 C69 1.41(3)
C71 O1 1.14(2)
